data_7038485
loop_
_publ_author_name
'Hering-Junghans, Christian'
'Schulz, Axel'
'Thomas, Max'
'Villinger, Alexander'

_publ_section_title
;
 Synthesis of mono-, di-, and triaminobismuthanes and observation of C-C
 coupling of aromatic systems with bismuth(iii) chloride.
;
_journal_issue 14
_journal_name_full 'Dalton transactions (Cambridge, England : 2003)'
_journal_page_first 6053
_journal_page_last 6059
_journal_paper_doi 10.1039/c6dt00229c
_journal_volume 45
_journal_year 2016
_chemical_formula_moiety 'C42 H76 N2 Si2'
_chemical_formula_sum 'C42 H76 N2 Si2'
_chemical_formula_weight 665.23
_chemical_name_systematic
;
 ?
;
_space_group_IT_number 9
_symmetry_cell_setting monoclinic
_symmetry_Int_Tables_number 9
_symmetry_space_group_name_Hall 'C -2yc'
_symmetry_space_group_name_H-M 'C 1 c 1'
_atom_sites_solution_hydrogens geom
_atom_sites_solution_primary direct
_atom_sites_solution_secondary difmap
_audit_creation_method SHELXL-97
_audit_update_record
;
2016-01-15 deposited with the CCDC.
2016-02-18 downloaded from the CCDC.
;
_cell_angle_alpha 90.00
_cell_angle_beta 98.390(2)
_cell_angle_gamma 90.00
_cell_formula_units_Z 4
_cell_length_a 12.1974(3)
_cell_length_b 16.2449(4)
_cell_length_c 21.8846(6)
_cell_measurement_reflns_used 6796
_cell_measurement_temperature 153(2)
_cell_measurement_theta_max 48.918
_cell_measurement_theta_min 5.305
_cell_volume 4289.93(19)
_computing_cell_refinement 'Bruker Apex V7.51A'
_computing_data_collection 'Bruker Apex V7.51A'
_computing_data_reduction 'Bruker SAINT'
_computing_molecular_graphics 'ORTEP-3v2.01 (Farrugia, 1997)'
_computing_publication_material SHELXL-97
_computing_structure_refinement 'SHELXL-97 (Sheldrick, 1997)'
_computing_structure_solution 'SHELXS-97 (Sheldrick, 1997)'
_diffrn_ambient_temperature 153(2)
_diffrn_measured_fraction_theta_full 0.993
_diffrn_measured_fraction_theta_max 0.993
_diffrn_measurement_device_type 'Bruker-Nonius Apex X8-CCD-diffractometer'
_diffrn_measurement_method 'phi and omega scans'
_diffrn_radiation_monochromator graphite
_diffrn_radiation_source 'sealed tube'
_diffrn_radiation_type MoK\a
_diffrn_radiation_wavelength 0.71073
_diffrn_reflns_av_R_equivalents 0.0356
_diffrn_reflns_av_sigmaI/netI 0.0674
_diffrn_reflns_limit_h_max 17
_diffrn_reflns_limit_h_min -16
_diffrn_reflns_limit_k_max 22
_diffrn_reflns_limit_k_min -21
_diffrn_reflns_limit_l_max 30
_diffrn_reflns_limit_l_min -30
_diffrn_reflns_number 29914
_diffrn_reflns_theta_full 29.82
_diffrn_reflns_theta_max 29.82
_diffrn_reflns_theta_min 2.65
_exptl_absorpt_coefficient_mu 0.111
_exptl_absorpt_correction_T_max 0.9836
_exptl_absorpt_correction_T_min 0.9570
_exptl_absorpt_correction_type multi-scan
_exptl_absorpt_process_details '(SADABS; Sheldrick, 2004)'
_exptl_crystal_colour yellow
_exptl_crystal_density_diffrn 1.030
_exptl_crystal_density_method 'not measured'
_exptl_crystal_description block
_exptl_crystal_F_000 1480
_exptl_crystal_size_max 0.40
_exptl_crystal_size_mid 0.16
_exptl_crystal_size_min 0.15
_refine_diff_density_max 0.257
_refine_diff_density_min -0.203
_refine_diff_density_rms 0.043
_refine_ls_abs_structure_details 'Flack H D (1983), Acta Cryst. A39, 876-881'
_refine_ls_abs_structure_Flack -0.05(8)
_refine_ls_extinction_method none
_refine_ls_goodness_of_fit_ref 1.014
_refine_ls_hydrogen_treatment mixed
_refine_ls_matrix_type full
_refine_ls_number_parameters 442
_refine_ls_number_reflns 11665
_refine_ls_number_restraints 2
_refine_ls_restrained_S_all 1.014
_refine_ls_R_factor_all 0.0811
_refine_ls_R_factor_gt 0.0500
_refine_ls_shift/su_max 0.001
_refine_ls_shift/su_mean 0.000
_refine_ls_structure_factor_coef Fsqd
_refine_ls_weighting_details 'calc w=1/[\s^2^(Fo^2^)+(0.0539P)^2^+0.0694P] where P=(Fo^2^+2Fc^2^)/3'
_refine_ls_weighting_scheme calc
_refine_ls_wR_factor_gt 0.0978
_refine_ls_wR_factor_ref 0.1096
_reflns_number_gt 8667
_reflns_number_total 11665
_reflns_threshold_expression >2\s(I)
_cod_data_source_file c6dt00229c2.cif
_cod_data_source_block av_mt11
_cod_depositor_comments 'Adding full bibliography for 7038481--7038499.cif.'
_cod_original_sg_symbol_H-M 'C c'
_cod_database_code 7038485

loop_
_symmetry_equiv_pos_as_xyz
'x, y, z'
'x, -y, z+1/2'
'x+1/2, y+1/2, z'
'x+1/2, -y+1/2, z+1/2'

loop_
_atom_site_label
_atom_site_type_symbol
_atom_site_fract_x
_atom_site_fract_y
_atom_site_fract_z
_atom_site_U_iso_or_equiv
_atom_site_adp_type
_atom_site_occupancy
_atom_site_symmetry_multiplicity
_atom_site_calc_flag
_atom_site_refinement_flags
Si1 Si 0.59857(4) 0.39295(3) 1.02148(3) 0.02862(13) Uani 1 1 d .
Si2 Si -0.20093(5) 0.35541(4) 0.75149(3) 0.03406(15) Uani 1 1 d .
N1 N 0.48701(13) 0.35558(10) 0.97499(7) 0.0265(4) Uani 1 1 d .
N2 N -0.06401(13) 0.38415(10) 0.77296(8) 0.0225(3) Uani 1 1 d .
C1 C 0.39929(15) 0.33198(11) 0.94119(8) 0.0202(4) Uani 1 1 d .
C2 C 0.32261(15) 0.38903(10) 0.90086(8) 0.0183(4) Uani 1 1 d .
C3 C 0.21597(15) 0.36815(11) 0.88706(8) 0.0182(4) Uani 1 1 d .
H3 H 0.1691 0.4042 0.8608 0.022 Uiso 1 1 calc R
C4 C 0.16442(15) 0.29259(10) 0.90963(8) 0.0182(4) Uani 1 1 d .
C5 C 0.25210(16) 0.22949(11) 0.92863(8) 0.0212(4) Uani 1 1 d .
H5 H 0.2284 0.1742 0.9324 0.025 Uiso 1 1 calc R
C6 C 0.36031(16) 0.24413(11) 0.94072(9) 0.0229(4) Uani 1 1 d .
C7 C 0.5847(2) 0.36529(16) 1.10273(10) 0.0443(6) Uani 1 1 d .
H7A H 0.5089 0.3767 1.1103 0.066 Uiso 1 1 calc R
H7B H 0.6370 0.3980 1.1312 0.066 Uiso 1 1 calc R
H7C H 0.6009 0.3066 1.1095 0.066 Uiso 1 1 calc R
C8 C 0.72635(19) 0.34932(18) 0.99679(12) 0.0484(6) Uani 1 1 d .
H8A H 0.7235 0.2891 0.9985 0.073 Uiso 1 1 calc R
H8B H 0.7915 0.3691 1.0244 0.073 Uiso 1 1 calc R
H8C H 0.7313 0.3668 0.9544 0.073 Uiso 1 1 calc R
C9 C 0.6213(2) 0.50732(15) 1.02312(12) 0.0481(6) Uani 1 1 d .
H9A H 0.6281 0.5268 0.9814 0.072 Uiso 1 1 calc R
H9B H 0.6894 0.5202 1.0511 0.072 Uiso 1 1 calc R
H9C H 0.5583 0.5346 1.0377 0.072 Uiso 1 1 calc R
C10 C 0.36577(16) 0.47164(11) 0.87979(8) 0.0232(4) Uani 1 1 d .
C11 C 0.47814(18) 0.46007(13) 0.85709(10) 0.0329(5) Uani 1 1 d .
H11A H 0.5031 0.5129 0.8425 0.049 Uiso 1 1 calc R
H11B H 0.4703 0.4201 0.8232 0.049 Uiso 1 1 calc R
H11C H 0.5326 0.4398 0.8911 0.049 Uiso 1 1 calc R
C12 C 0.3725(2) 0.53350(13) 0.93260(10) 0.0361(5) Uani 1 1 d .
H12A H 0.4157 0.5098 0.9697 0.054 Uiso 1 1 calc R
H12B H 0.2976 0.5465 0.9409 0.054 Uiso 1 1 calc R
H12C H 0.4086 0.5839 0.9211 0.054 Uiso 1 1 calc R
C13 C 0.28630(18) 0.50785(12) 0.82555(9) 0.0308(5) Uani 1 1 d .
H13A H 0.2157 0.5217 0.8394 0.046 Uiso 1 1 calc R
H13B H 0.2735 0.4673 0.7921 0.046 Uiso 1 1 calc R
H13C H 0.3190 0.5577 0.8105 0.046 Uiso 1 1 calc R
C14 C 0.10767(16) 0.31696(12) 0.96947(9) 0.0244(4) Uani 1 1 d .
C15 C 0.02981(18) 0.39089(13) 0.95544(10) 0.0343(5) Uani 1 1 d .
H15A H -0.0046 0.4040 0.9920 0.051 Uiso 1 1 calc R
H15B H -0.0280 0.3774 0.9209 0.051 Uiso 1 1 calc R
H15C H 0.0722 0.4385 0.9444 0.051 Uiso 1 1 calc R
C16 C 0.0422(2) 0.24500(14) 0.99081(11) 0.0408(6) Uani 1 1 d .
H16A H 0.0140 0.2601 1.0290 0.061 Uiso 1 1 calc R
H16B H 0.0907 0.1969 0.9984 0.061 Uiso 1 1 calc R
H16C H -0.0201 0.2318 0.9587 0.061 Uiso 1 1 calc R
C17 C 0.19672(19) 0.34218(15) 1.02302(9) 0.0383(5) Uani 1 1 d .
H17A H 0.2405 0.3877 1.0099 0.057 Uiso 1 1 calc R
H17B H 0.2454 0.2952 1.0352 0.057 Uiso 1 1 calc R
H17C H 0.1612 0.3597 1.0582 0.057 Uiso 1 1 calc R
C18 C 0.44264(19) 0.17314(13) 0.95645(12) 0.0369(5) Uani 1 1 d .
C19 C 0.3891(2) 0.08942(14) 0.93694(16) 0.0562(8) Uani 1 1 d .
H19A H 0.3559 0.0918 0.8934 0.084 Uiso 1 1 calc R
H19B H 0.3315 0.0770 0.9625 0.084 Uiso 1 1 calc R
H19C H 0.4458 0.0463 0.9425 0.084 Uiso 1 1 calc R
C20 C 0.4841(2) 0.17005(17) 1.02582(13) 0.0590(8) Uani 1 1 d .
H20A H 0.5336 0.1228 1.0350 0.089 Uiso 1 1 calc R
H20B H 0.4207 0.1645 1.0484 0.089 Uiso 1 1 calc R
H20C H 0.5243 0.2209 1.0385 0.089 Uiso 1 1 calc R
C21 C 0.5409(2) 0.18344(16) 0.92036(13) 0.0493(7) Uani 1 1 d .
H21A H 0.5135 0.1859 0.8760 0.074 Uiso 1 1 calc R
H21B H 0.5913 0.1365 0.9288 0.074 Uiso 1 1 calc R
H21C H 0.5806 0.2344 0.9333 0.074 Uiso 1 1 calc R
C22 C 0.03368(14) 0.38491(11) 0.74328(8) 0.0185(4) Uani 1 1 d .
C23 C 0.11039(15) 0.31827(11) 0.75221(8) 0.0181(4) Uani 1 1 d .
C24 C 0.20224(15) 0.32064(11) 0.72079(8) 0.0210(4) Uani 1 1 d .
H24 H 0.2539 0.2766 0.7270 0.025 Uiso 1 1 calc R
C25 C 0.22221(15) 0.38352(11) 0.68119(8) 0.0205(4) Uani 1 1 d .
C26 C 0.14820(15) 0.44868(11) 0.67555(8) 0.0219(4) Uani 1 1 d .
H26 H 0.1602 0.4927 0.6487 0.026 Uiso 1 1 calc R
C27 C 0.05747(15) 0.45329(11) 0.70694(8) 0.0205(4) Uani 1 1 d .
C28 C 0.09657(15) 0.24041(11) 0.79204(8) 0.0207(4) Uani 1 1 d .
C29 C 0.07297(15) 0.25647(11) 0.85913(8) 0.0203(4) Uani 1 1 d .
H29A H 0.0490 0.2035 0.8752 0.024 Uiso 1 1 calc R
H29B H 0.0086 0.2941 0.8561 0.024 Uiso 1 1 calc R
C30 C -0.00272(18) 0.19069(12) 0.75899(9) 0.0309(5) Uani 1 1 d .
H30A H 0.0081 0.1802 0.7162 0.046 Uiso 1 1 calc R
H30B H -0.0711 0.2222 0.7594 0.046 Uiso 1 1 calc R
H30C H -0.0081 0.1382 0.7804 0.046 Uiso 1 1 calc R
C31 C 0.19636(17) 0.18222(11) 0.79447(9) 0.0276(4) Uani 1 1 d .
H31A H 0.1864 0.1352 0.8212 0.041 Uiso 1 1 calc R
H31B H 0.2642 0.2118 0.8110 0.041 Uiso 1 1 calc R
H31C H 0.2021 0.1625 0.7527 0.041 Uiso 1 1 calc R
C32 C 0.32346(16) 0.38513(13) 0.64680(9) 0.0284(4) Uani 1 1 d .
C33 C 0.4011(2) 0.31288(17) 0.66459(15) 0.0593(8) Uani 1 1 d .
H33A H 0.3619 0.2612 0.6532 0.089 Uiso 1 1 calc R
H33B H 0.4257 0.3137 0.7093 0.089 Uiso 1 1 calc R
H33C H 0.4655 0.3172 0.6428 0.089 Uiso 1 1 calc R
C34 C 0.3904(2) 0.46437(15) 0.66323(13) 0.0468(6) Uani 1 1 d .
H34A H 0.4134 0.4669 0.7080 0.070 Uiso 1 1 calc R
H34B H 0.3442 0.5123 0.6499 0.070 Uiso 1 1 calc R
H34C H 0.4561 0.4644 0.6423 0.070 Uiso 1 1 calc R
C35 C 0.2858(2) 0.38462(19) 0.57738(11) 0.0535(7) Uani 1 1 d .
H35A H 0.3507 0.3867 0.5558 0.080 Uiso 1 1 calc R
H35B H 0.2386 0.4326 0.5658 0.080 Uiso 1 1 calc R
H35C H 0.2437 0.3342 0.5658 0.080 Uiso 1 1 calc R
C36 C -0.00954(17) 0.53532(12) 0.70060(10) 0.0312(5) Uani 1 1 d .
C37 C 0.0605(3) 0.60528(15) 0.67899(19) 0.0754(11) Uani 1 1 d .
H37A H 0.0213 0.6577 0.6807 0.113 Uiso 1 1 calc R
H37B H 0.0730 0.5947 0.6365 0.113 Uiso 1 1 calc R
H37C H 0.1320 0.6080 0.7060 0.113 Uiso 1 1 calc R
C38 C -0.1114(2) 0.52569(18) 0.65195(12) 0.0562(7) Uani 1 1 d .
H38A H -0.1591 0.4823 0.6647 0.084 Uiso 1 1 calc R
H38B H -0.0882 0.5108 0.6124 0.084 Uiso 1 1 calc R
H38C H -0.1523 0.5778 0.6475 0.084 Uiso 1 1 calc R
C39 C -0.04234(19) 0.56568(13) 0.76155(11) 0.0387(5) Uani 1 1 d .
H39A H -0.0681 0.6228 0.7568 0.058 Uiso 1 1 calc R
H39B H 0.0220 0.5627 0.7940 0.058 Uiso 1 1 calc R
H39C H -0.1019 0.5310 0.7729 0.058 Uiso 1 1 calc R
C40 C -0.2193(2) 0.31081(18) 0.67224(12) 0.0530(7) Uani 1 1 d .
H40A H -0.2804 0.3389 0.6464 0.079 Uiso 1 1 calc R
H40B H -0.2362 0.2520 0.6743 0.079 Uiso 1 1 calc R
H40C H -0.1509 0.3181 0.6543 0.079 Uiso 1 1 calc R
C41 C -0.2969(2) 0.44426(18) 0.75567(17) 0.0623(8) Uani 1 1 d .
H41A H -0.2818 0.4695 0.7967 0.093 Uiso 1 1 calc R
H41B H -0.3737 0.4248 0.7483 0.093 Uiso 1 1 calc R
H41C H -0.2855 0.4850 0.7242 0.093 Uiso 1 1 calc R
C42 C -0.2450(2) 0.28163(17) 0.80951(13) 0.0551(7) Uani 1 1 d .
H42A H -0.2065 0.2290 0.8072 0.083 Uiso 1 1 calc R
H42B H -0.3252 0.2727 0.8005 0.083 Uiso 1 1 calc R
H42C H -0.2263 0.3047 0.8511 0.083 Uiso 1 1 calc R
H1 H -0.053(2) 0.4080(16) 0.8041(12) 0.044(8) Uiso 1 1 d .

loop_
_atom_site_aniso_label
_atom_site_aniso_U_11
_atom_site_aniso_U_22
_atom_site_aniso_U_33
_atom_site_aniso_U_23
_atom_site_aniso_U_13
_atom_site_aniso_U_12
Si1 0.0214(3) 0.0377(3) 0.0251(3) 0.0046(2) -0.0021(2) -0.0012(3)
Si2 0.0174(3) 0.0419(3) 0.0440(3) -0.0041(3) 0.0081(2) -0.0036(3)
N1 0.0211(9) 0.0338(9) 0.0241(8) 0.0028(7) 0.0019(7) 0.0010(7)
N2 0.0172(8) 0.0292(9) 0.0219(8) -0.0003(7) 0.0057(6) 0.0014(7)
C1 0.0195(9) 0.0249(9) 0.0179(8) 0.0026(7) 0.0085(7) 0.0055(7)
C2 0.0213(9) 0.0174(8) 0.0165(8) 0.0005(7) 0.0036(7) 0.0004(7)
C3 0.0231(10) 0.0147(8) 0.0171(8) 0.0018(6) 0.0035(7) 0.0037(7)
C4 0.0186(9) 0.0165(8) 0.0202(8) 0.0019(7) 0.0057(7) 0.0009(7)
C5 0.0261(10) 0.0156(9) 0.0229(9) 0.0040(7) 0.0069(8) 0.0028(8)
C6 0.0226(10) 0.0214(9) 0.0246(9) 0.0030(7) 0.0031(8) 0.0069(8)
C7 0.0431(14) 0.0625(16) 0.0260(11) 0.0020(10) 0.0003(10) -0.0040(12)
C8 0.0233(12) 0.0723(18) 0.0495(15) -0.0049(13) 0.0052(11) -0.0017(12)
C9 0.0426(15) 0.0506(14) 0.0460(14) 0.0015(12) -0.0113(12) -0.0142(12)
C10 0.0227(10) 0.0204(9) 0.0255(9) 0.0019(7) -0.0001(8) -0.0040(8)
C11 0.0276(11) 0.0365(12) 0.0356(11) 0.0098(9) 0.0078(9) -0.0055(9)
C12 0.0398(13) 0.0252(10) 0.0399(12) -0.0059(9) -0.0058(10) -0.0032(10)
C13 0.0318(12) 0.0235(10) 0.0346(11) 0.0115(8) -0.0038(9) -0.0067(9)
C14 0.0271(10) 0.0245(9) 0.0240(9) 0.0018(8) 0.0110(8) 0.0042(8)
C15 0.0370(13) 0.0320(11) 0.0375(11) 0.0005(9) 0.0180(10) 0.0117(10)
C16 0.0539(15) 0.0338(12) 0.0414(13) 0.0039(10) 0.0294(12) -0.0019(11)
C17 0.0411(13) 0.0509(14) 0.0232(10) -0.0072(9) 0.0062(10) 0.0058(11)
C18 0.0290(12) 0.0262(11) 0.0545(14) 0.0068(10) 0.0025(10) 0.0132(9)
C19 0.0394(15) 0.0255(12) 0.102(2) 0.0102(13) 0.0042(15) 0.0153(11)
C20 0.0568(17) 0.0537(16) 0.0615(17) 0.0268(14) -0.0086(14) 0.0252(14)
C21 0.0320(13) 0.0409(14) 0.0768(19) -0.0091(13) 0.0143(13) 0.0147(11)
C22 0.0145(9) 0.0223(9) 0.0185(8) -0.0023(7) 0.0023(7) -0.0017(7)
C23 0.0175(9) 0.0188(8) 0.0175(8) -0.0013(7) 0.0012(7) -0.0021(7)
C24 0.0188(9) 0.0210(9) 0.0236(9) 0.0000(7) 0.0047(7) 0.0031(8)
C25 0.0174(9) 0.0248(9) 0.0202(8) -0.0021(7) 0.0055(7) -0.0001(8)
C26 0.0221(10) 0.0248(9) 0.0186(8) 0.0052(7) 0.0030(7) 0.0005(8)
C27 0.0182(9) 0.0207(9) 0.0220(9) 0.0024(7) 0.0009(7) 0.0031(7)
C28 0.0228(10) 0.0163(8) 0.0236(9) 0.0003(7) 0.0057(7) -0.0035(7)
C29 0.0200(9) 0.0188(8) 0.0238(9) 0.0024(7) 0.0084(7) -0.0018(7)
C30 0.0382(12) 0.0237(10) 0.0310(10) -0.0025(8) 0.0061(9) -0.0109(9)
C31 0.0364(12) 0.0188(9) 0.0300(10) 0.0029(8) 0.0131(9) 0.0077(8)
C32 0.0240(10) 0.0326(11) 0.0320(10) 0.0040(8) 0.0155(8) 0.0041(9)
C33 0.0475(16) 0.0549(16) 0.085(2) 0.0227(15) 0.0416(15) 0.0224(13)
C34 0.0322(13) 0.0517(15) 0.0608(16) -0.0018(12) 0.0213(12) -0.0068(11)
C35 0.0467(15) 0.085(2) 0.0335(12) -0.0026(12) 0.0213(11) -0.0010(14)
C36 0.0244(11) 0.0299(11) 0.0412(11) 0.0128(9) 0.0115(9) 0.0120(9)
C37 0.067(2) 0.0309(14) 0.144(3) 0.0379(16) 0.068(2) 0.0258(13)
C38 0.0480(16) 0.0758(19) 0.0428(14) 0.0129(13) -0.0002(12) 0.0355(14)
C39 0.0359(12) 0.0280(11) 0.0517(14) -0.0020(10) 0.0052(11) 0.0129(10)
C40 0.0410(15) 0.0661(18) 0.0472(15) -0.0091(13) -0.0091(12) -0.0060(13)
C41 0.0209(12) 0.0639(18) 0.105(2) -0.0052(17) 0.0178(14) 0.0049(12)
C42 0.0421(15) 0.0598(17) 0.0695(18) -0.0069(14) 0.0291(14) -0.0186(13)

loop_
_atom_type_symbol
_atom_type_description
_atom_type_scat_dispersion_real
_atom_type_scat_dispersion_imag
_atom_type_scat_source
C C 0.0033 0.0016 'International Tables Vol C Tables 4.2.6.8 and 6.1.1.4'
H H 0.0000 0.0000 'International Tables Vol C Tables 4.2.6.8 and 6.1.1.4'
N N 0.0061 0.0033 'International Tables Vol C Tables 4.2.6.8 and 6.1.1.4'
Si Si 0.0817 0.0704 'International Tables Vol C Tables 4.2.6.8 and 6.1.1.4'

loop_
_geom_angle_atom_site_label_1
_geom_angle_atom_site_label_2
_geom_angle_atom_site_label_3
_geom_angle
N1 Si1 C8 108.86(10)
N1 Si1 C7 108.09(10)
C8 Si1 C7 112.39(12)
N1 Si1 C9 118.11(10)
C8 Si1 C9 104.74(13)
C7 Si1 C9 104.70(12)
N2 Si2 C40 109.72(11)
N2 Si2 C41 111.39(11)
C40 Si2 C41 110.79(14)
N2 Si2 C42 110.38(11)
C40 Si2 C42 111.93(13)
C41 Si2 C42 102.49(14)
C1 N1 Si1 175.83(16)
C22 N2 Si2 135.21(14)
C22 N2 H1 110(2)
Si2 N2 H1 113.8(19)
N1 C1 C6 122.00(17)
N1 C1 C2 123.67(17)
C6 C1 C2 114.26(15)
C3 C2 C1 118.48(16)
C3 C2 C10 121.27(16)
C1 C2 C10 120.14(16)
C2 C3 C4 125.20(16)
C2 C3 H3 117.4
C4 C3 H3 117.4
C3 C4 C5 109.65(15)
C3 C4 C29 111.41(14)
C5 C4 C29 110.25(14)
C3 C4 C14 108.47(14)
C5 C4 C14 108.41(14)
C29 C4 C14 108.57(14)
C6 C5 C4 125.56(16)
C6 C5 H5 117.2
C4 C5 H5 117.2
C5 C6 C1 118.35(16)
C5 C6 C18 120.56(17)
C1 C6 C18 121.04(17)
Si1 C7 H7A 109.5
Si1 C7 H7B 109.5
H7A C7 H7B 109.5
Si1 C7 H7C 109.5
H7A C7 H7C 109.5
H7B C7 H7C 109.5
Si1 C8 H8A 109.5
Si1 C8 H8B 109.5
H8A C8 H8B 109.5
Si1 C8 H8C 109.5
H8A C8 H8C 109.5
H8B C8 H8C 109.5
Si1 C9 H9A 109.5
Si1 C9 H9B 109.5
H9A C9 H9B 109.5
Si1 C9 H9C 109.5
H9A C9 H9C 109.5
H9B C9 H9C 109.5
C12 C10 C13 106.96(16)
C12 C10 C11 111.94(17)
C13 C10 C11 106.82(16)
C12 C10 C2 109.33(16)
C13 C10 C2 111.17(15)
C11 C10 C2 110.55(16)
C10 C11 H11A 109.5
C10 C11 H11B 109.5
H11A C11 H11B 109.5
C10 C11 H11C 109.5
H11A C11 H11C 109.5
H11B C11 H11C 109.5
C10 C12 H12A 109.5
C10 C12 H12B 109.5
H12A C12 H12B 109.5
C10 C12 H12C 109.5
H12A C12 H12C 109.5
H12B C12 H12C 109.5
C10 C13 H13A 109.5
C10 C13 H13B 109.5
H13A C13 H13B 109.5
C10 C13 H13C 109.5
H13A C13 H13C 109.5
H13B C13 H13C 109.5
C16 C14 C17 108.33(18)
C16 C14 C15 108.95(17)
C17 C14 C15 107.02(17)
C16 C14 C4 111.40(15)
C17 C14 C4 110.19(16)
C15 C14 C4 110.81(15)
C14 C15 H15A 109.5
C14 C15 H15B 109.5
H15A C15 H15B 109.5
C14 C15 H15C 109.5
H15A C15 H15C 109.5
H15B C15 H15C 109.5
C14 C16 H16A 109.5
C14 C16 H16B 109.5
H16A C16 H16B 109.5
C14 C16 H16C 109.5
H16A C16 H16C 109.5
H16B C16 H16C 109.5
C14 C17 H17A 109.5
C14 C17 H17B 109.5
H17A C17 H17B 109.5
C14 C17 H17C 109.5
H17A C17 H17C 109.5
H17B C17 H17C 109.5
C20 C18 C6 110.97(19)
C20 C18 C21 110.1(2)
C6 C18 C21 109.67(18)
C20 C18 C19 108.1(2)
C6 C18 C19 111.33(18)
C21 C18 C19 106.5(2)
C18 C19 H19A 109.5
C18 C19 H19B 109.5
H19A C19 H19B 109.5
C18 C19 H19C 109.5
H19A C19 H19C 109.5
H19B C19 H19C 109.5
C18 C20 H20A 109.5
C18 C20 H20B 109.5
H20A C20 H20B 109.5
C18 C20 H20C 109.5
H20A C20 H20C 109.5
H20B C20 H20C 109.5
C18 C21 H21A 109.5
C18 C21 H21B 109.5
H21A C21 H21B 109.5
C18 C21 H21C 109.5
H21A C21 H21C 109.5
H21B C21 H21C 109.5
C27 C22 C23 119.14(16)
C27 C22 N2 120.66(16)
C23 C22 N2 120.14(16)
C24 C23 C22 117.95(16)
C24 C23 C28 117.20(16)
C22 C23 C28 124.77(15)
C25 C24 C23 123.73(16)
C25 C24 H24 118.1
C23 C24 H24 118.1
C24 C25 C26 116.61(16)
C24 C25 C32 123.13(16)
C26 C25 C32 120.20(16)
C25 C26 C27 123.63(17)
C25 C26 H26 118.2
C27 C26 H26 118.2
C26 C27 C22 118.55(16)
C26 C27 C36 116.61(16)
C22 C27 C36 124.82(16)
C31 C28 C30 104.93(15)
C31 C28 C29 108.94(15)
C30 C28 C29 106.77(15)
C31 C28 C23 111.64(15)
C30 C28 C23 107.69(15)
C29 C28 C23 116.14(14)
C28 C29 C4 121.15(15)
C28 C29 H29A 107.0
C4 C29 H29A 107.0
C28 C29 H29B 107.0
C4 C29 H29B 107.0
H29A C29 H29B 106.8
C28 C30 H30A 109.5
C28 C30 H30B 109.5
H30A C30 H30B 109.5
C28 C30 H30C 109.5
H30A C30 H30C 109.5
H30B C30 H30C 109.5
C28 C31 H31A 109.5
C28 C31 H31B 109.5
H31A C31 H31B 109.5
C28 C31 H31C 109.5
H31A C31 H31C 109.5
H31B C31 H31C 109.5
C35 C32 C33 109.7(2)
C35 C32 C25 109.96(18)
C33 C32 C25 112.06(17)
C35 C32 C34 108.1(2)
C33 C32 C34 107.2(2)
C25 C32 C34 109.66(16)
C32 C33 H33A 109.5
C32 C33 H33B 109.5
H33A C33 H33B 109.5
C32 C33 H33C 109.5
H33A C33 H33C 109.5
H33B C33 H33C 109.5
C32 C34 H34A 109.5
C32 C34 H34B 109.5
H34A C34 H34B 109.5
C32 C34 H34C 109.5
H34A C34 H34C 109.5
H34B C34 H34C 109.5
C32 C35 H35A 109.5
C32 C35 H35B 109.5
H35A C35 H35B 109.5
C32 C35 H35C 109.5
H35A C35 H35C 109.5
H35B C35 H35C 109.5
C38 C36 C39 110.66(19)
C38 C36 C37 107.1(2)
C39 C36 C37 104.9(2)
C38 C36 C27 109.77(18)
C39 C36 C27 113.49(17)
C37 C36 C27 110.59(17)
C36 C37 H37A 109.5
C36 C37 H37B 109.5
H37A C37 H37B 109.5
C36 C37 H37C 109.5
H37A C37 H37C 109.5
H37B C37 H37C 109.5
C36 C38 H38A 109.5
C36 C38 H38B 109.5
H38A C38 H38B 109.5
C36 C38 H38C 109.5
H38A C38 H38C 109.5
H38B C38 H38C 109.5
C36 C39 H39A 109.5
C36 C39 H39B 109.5
H39A C39 H39B 109.5
C36 C39 H39C 109.5
H39A C39 H39C 109.5
H39B C39 H39C 109.5
Si2 C40 H40A 109.5
Si2 C40 H40B 109.5
H40A C40 H40B 109.5
Si2 C40 H40C 109.5
H40A C40 H40C 109.5
H40B C40 H40C 109.5
Si2 C41 H41A 109.5
Si2 C41 H41B 109.5
H41A C41 H41B 109.5
Si2 C41 H41C 109.5
H41A C41 H41C 109.5
H41B C41 H41C 109.5
Si2 C42 H42A 109.5
Si2 C42 H42B 109.5
H42A C42 H42B 109.5
Si2 C42 H42C 109.5
H42A C42 H42C 109.5
H42B C42 H42C 109.5

loop_
_geom_bond_atom_site_label_1
_geom_bond_atom_site_label_2
_geom_bond_distance
Si1 N1 1.6885(17)
Si1 C8 1.863(2)
Si1 C7 1.866(2)
Si1 C9 1.878(2)
Si2 N2 1.7317(18)
Si2 C40 1.863(3)
Si2 C41 1.869(3)
Si2 C42 1.881(3)
N1 C1 1.268(2)
N2 C22 1.438(2)
N2 H1 0.78(3)
C1 C6 1.504(3)
C1 C2 1.507(2)
C2 C3 1.336(2)
C2 C10 1.537(3)
C3 C4 1.495(3)
C3 H3 0.9500
C4 C5 1.496(3)
C4 C29 1.565(3)
C4 C14 1.617(2)
C5 C6 1.329(3)
C5 H5 0.9500
C6 C18 1.535(3)
C7 H7A 0.9800
C7 H7B 0.9800
C7 H7C 0.9800
C8 H8A 0.9800
C8 H8B 0.9800
C8 H8C 0.9800
C9 H9A 0.9800
C9 H9B 0.9800
C9 H9C 0.9800
C10 C12 1.525(3)
C10 C13 1.536(3)
C10 C11 1.536(3)
C11 H11A 0.9800
C11 H11B 0.9800
C11 H11C 0.9800
C12 H12A 0.9800
C12 H12B 0.9800
C12 H12C 0.9800
C13 H13A 0.9800
C13 H13B 0.9800
C13 H13C 0.9800
C14 C16 1.527(3)
C14 C17 1.533(3)
C14 C15 1.534(3)
C15 H15A 0.9800
C15 H15B 0.9800
C15 H15C 0.9800
C16 H16A 0.9800
C16 H16B 0.9800
C16 H16C 0.9800
C17 H17A 0.9800
C17 H17B 0.9800
C17 H17C 0.9800
C18 C20 1.529(4)
C18 C21 1.538(3)
C18 C19 1.542(3)
C19 H19A 0.9800
C19 H19B 0.9800
C19 H19C 0.9800
C20 H20A 0.9800
C20 H20B 0.9800
C20 H20C 0.9800
C21 H21A 0.9800
C21 H21B 0.9800
C21 H21C 0.9800
C22 C27 1.421(2)
C22 C23 1.426(2)
C23 C24 1.398(3)
C23 C28 1.559(2)
C24 C25 1.384(2)
C24 H24 0.9500
C25 C26 1.385(3)
C25 C32 1.537(3)
C26 C27 1.387(3)
C26 H26 0.9500
C27 C36 1.559(3)
C28 C31 1.536(3)
C28 C30 1.545(3)
C28 C29 1.559(3)
C29 H29A 0.9900
C29 H29B 0.9900
C30 H30A 0.9800
C30 H30B 0.9800
C30 H30C 0.9800
C31 H31A 0.9800
C31 H31B 0.9800
C31 H31C 0.9800
C32 C35 1.522(3)
C32 C33 1.522(3)
C32 C34 1.538(3)
C33 H33A 0.9800
C33 H33B 0.9800
C33 H33C 0.9800
C34 H34A 0.9800
C34 H34B 0.9800
C34 H34C 0.9800
C35 H35A 0.9800
C35 H35B 0.9800
C35 H35C 0.9800
C36 C38 1.521(3)
C36 C39 1.529(3)
C36 C37 1.537(3)
C37 H37A 0.9800
C37 H37B 0.9800
C37 H37C 0.9800
C38 H38A 0.9800
C38 H38B 0.9800
C38 H38C 0.9800
C39 H39A 0.9800
C39 H39B 0.9800
C39 H39C 0.9800
C40 H40A 0.9800
C40 H40B 0.9800
C40 H40C 0.9800
C41 H41A 0.9800
C41 H41B 0.9800
C41 H41C 0.9800
C42 H42A 0.9800
C42 H42B 0.9800
C42 H42C 0.9800

loop_
_geom_torsion_atom_site_label_1
_geom_torsion_atom_site_label_2
_geom_torsion_atom_site_label_3
_geom_torsion_atom_site_label_4
_geom_torsion
C8 Si1 N1 C1 -158(2)
C7 Si1 N1 C1 80(2)
C9 Si1 N1 C1 -39(2)
C40 Si2 N2 C22 3.6(2)
C41 Si2 N2 C22 -119.5(2)
C42 Si2 N2 C22 127.36(19)
Si1 N1 C1 C6 -134(2)
Si1 N1 C1 C2 43(2)
N1 C1 C2 C3 -153.62(18)
C6 C1 C2 C3 23.5(2)
N1 C1 C2 C10 22.6(3)
C6 C1 C2 C10 -160.28(16)
C1 C2 C3 C4 1.4(3)
C10 C2 C3 C4 -174.82(17)
C2 C3 C4 C5 -21.5(2)
C2 C3 C4 C29 -143.89(17)
C2 C3 C4 C14 96.7(2)
C3 C4 C5 C6 17.7(2)
C29 C4 C5 C6 140.73(18)
C14 C4 C5 C6 -100.6(2)
C4 C5 C6 C1 5.8(3)
C4 C5 C6 C18 -176.69(18)
N1 C1 C6 C5 150.16(18)
C2 C1 C6 C5 -27.0(2)
N1 C1 C6 C18 -27.3(3)
C2 C1 C6 C18 155.57(18)
C3 C2 C10 C12 97.9(2)
C1 C2 C10 C12 -78.3(2)
C3 C2 C10 C13 -20.0(2)
C1 C2 C10 C13 163.82(16)
C3 C2 C10 C11 -138.47(18)
C1 C2 C10 C11 45.4(2)
C3 C4 C14 C16 173.68(17)
C5 C4 C14 C16 -67.3(2)
C29 C4 C14 C16 52.5(2)
C3 C4 C14 C17 -66.05(19)
C5 C4 C14 C17 53.0(2)
C29 C4 C14 C17 172.73(16)
C3 C4 C14 C15 52.2(2)
C5 C4 C14 C15 171.21(16)
C29 C4 C14 C15 -69.00(19)
C5 C6 C18 C20 -103.3(2)
C1 C6 C18 C20 74.2(3)
C5 C6 C18 C21 134.9(2)
C1 C6 C18 C21 -47.7(3)
C5 C6 C18 C19 17.2(3)
C1 C6 C18 C19 -165.4(2)
Si2 N2 C22 C27 86.7(2)
Si2 N2 C22 C23 -96.0(2)
C27 C22 C23 C24 -4.6(2)
N2 C22 C23 C24 177.99(16)
C27 C22 C23 C28 178.55(16)
N2 C22 C23 C28 1.2(3)
C22 C23 C24 C25 -0.6(3)
C28 C23 C24 C25 176.45(17)
C23 C24 C25 C26 3.0(3)
C23 C24 C25 C32 -179.81(17)
C24 C25 C26 C27 -0.1(3)
C32 C25 C26 C27 -177.38(18)
C25 C26 C27 C22 -5.0(3)
C25 C26 C27 C36 173.54(17)
C23 C22 C27 C26 7.3(2)
N2 C22 C27 C26 -175.34(17)
C23 C22 C27 C36 -171.11(17)
N2 C22 C27 C36 6.2(3)
C24 C23 C28 C31 5.7(2)
C22 C23 C28 C31 -177.43(16)
C24 C23 C28 C30 -108.94(18)
C22 C23 C28 C30 67.9(2)
C24 C23 C28 C29 131.46(17)
C22 C23 C28 C29 -51.7(2)
C31 C28 C29 C4 57.0(2)
C30 C28 C29 C4 169.80(15)
C23 C28 C29 C4 -70.1(2)
C3 C4 C29 C28 50.5(2)
C5 C4 C29 C28 -71.5(2)
C14 C4 C29 C28 169.87(15)
C24 C25 C32 C35 118.8(2)
C26 C25 C32 C35 -64.1(2)
C24 C25 C32 C33 -3.5(3)
C26 C25 C32 C33 173.6(2)
C24 C25 C32 C34 -122.5(2)
C26 C25 C32 C34 54.6(2)
C26 C27 C36 C38 98.6(2)
C22 C27 C36 C38 -83.0(2)
C26 C27 C36 C39 -137.04(19)
C22 C27 C36 C39 41.4(3)
C26 C27 C36 C37 -19.4(3)
C22 C27 C36 C37 159.0(2)
